data_9017399
loop_
_publ_author_name
'Yu, Q.'
'Sugita, S.'
'Feng, X.'
'Mi, J.'

_publ_section_title
;
 On the preparation of single crystals of 11CaO*7Al2O3*CaF2
 and the confirmation of its crystal structure
;
_journal_name_full 'Cement and Concrete Research'
_journal_page_first 1439
_journal_page_last 1449
_journal_volume 27
_journal_year 1997
_chemical_compound_source Synthetic
_chemical_formula_sum 'Al7 Ca6 F O16'
_chemical_name_mineral Fluormayenite
_space_group_IT_number 220
_space_group_name_Hall 'I -4bd 2c 3'
_space_group_name_H-M_alt 'I -4 3 d'
_symmetry_space_group_name_H-M 'I -4 3 d'
_cell_angle_alpha 90
_cell_angle_beta 90
_cell_angle_gamma 90
_cell_length_a 11.981
_cell_length_b 11.981
_cell_length_c 11.981
_cell_formula_units_Z 4
_cell_volume 1719.805
_database_code_amcsd 0019956
_exptl_crystal_density_diffrn 2.720
_cod_data_source_file inputs/fixed/downloads/14/14510.cif
_cod_data_source_block 14510
_cod_original_formula_sum 'Ca6 Al7 O16 F'
_cod_database_code 9017399

loop_
_space_group_symop_operation_xyz
x,y,z
1/2+x,1/2+y,1/2+z
1/2-z,x,-y
-z,1/2+x,1/2-y
1/2-y,z,-x
-y,1/2+z,1/2-x
1/2-x,y,-z
-x,1/2+y,1/2-z
1/4+x,3/4-z,1/4-y
3/4+x,1/4-z,3/4-y
1/4+z,3/4-y,1/4-x
3/4+z,1/4-y,3/4-x
1/4+y,3/4-x,1/4-z
3/4+y,1/4-x,3/4-z
1/4+x,1/4+z,1/4+y
3/4+x,3/4+z,3/4+y
1/4+z,1/4+y,1/4+x
3/4+z,3/4+y,3/4+x
1/4+y,1/4+x,1/4+z
3/4+y,3/4+x,3/4+z
-z,1/2-x,y
1/2-z,-x,1/2+y
-y,1/2-z,x
1/2-y,-z,1/2+x
-x,1/2-y,z
1/2-x,-y,1/2+z
1/2+z,1/2-x,-y
+z,-x,1/2-y
1/2+y,1/2-z,-x
+y,-z,1/2-x
1/2+x,1/2-y,-z
+x,-y,1/2-z
3/4-x,3/4+z,1/4-y
1/4-x,1/4+z,3/4-y
3/4-z,3/4+y,1/4-x
1/4-z,1/4+y,3/4-x
3/4-y,3/4+x,1/4-z
1/4-y,1/4+x,3/4-z
3/4-x,1/4-z,1/4+y
1/4-x,3/4-z,3/4+y
3/4-z,1/4-y,1/4+x
1/4-z,3/4-y,3/4+x
3/4-y,1/4-x,1/4+z
1/4-y,3/4-x,3/4+z
z,x,y
1/2+z,1/2+x,1/2+y
y,z,x
1/2+y,1/2+z,1/2+x

loop_
_atom_site_label
_atom_site_fract_x
_atom_site_fract_y
_atom_site_fract_z
_atom_site_occupancy
_atom_site_U_iso_or_equiv
Ca 0.11040 0.00000 0.25000 1.00000 0.00860
Al1 0.37500 0.00000 0.25000 1.00000 0.09000
Al2 0.23240 0.23240 0.23240 1.00000 0.04000
O1 0.06610 0.06610 0.06610 1.00000 0.01900
O2 0.19550 0.28520 0.10040 1.00000 0.01400
F 0.15000 0.12500 0.50000 0.08333 0.02400

loop_
_cod_related_entry_id
_cod_related_entry_database
_cod_related_entry_code
1 AMCSD 0019956
